data_7150142
loop_
_publ_author_name
'Marsman, Albert W.'
'van Poecke, Bart L. A.'
'Jenneskens, Leonardus W.'
'Spek, Anthony L.'
'Lutz, Egbertus T. G.'
'van der Maas, Joop H.'

_publ_section_title
;
 4-(Tetrahydro-4H-thiopyran-1-oxide-4-ylidene)-cyclohexanone oxime in
 the solid-state. A two-dimensional network of enantiomorphous chains
 interconnected by weak hydrogen bonds.
;
_journal_issue 8
_journal_name_full 'Organic &amp; biomolecular chemistry'
_journal_page_first 1402
_journal_page_last 1409
_journal_paper_doi 10.1039/b500527b
_journal_volume 3
_journal_year 2005
_chemical_compound_source 'see text'
_chemical_formula_moiety '2(C11 H17 N O2 S), 0.5(C6 H6)'
_chemical_formula_sum 'C25 H37 N2 O4 S2'
_chemical_formula_weight 493.70
_space_group_IT_number 2
_symmetry_cell_setting triclinic
_symmetry_space_group_name_Hall '-P 1'
_symmetry_space_group_name_H-M 'P -1'
_cell_angle_alpha 102.839(8)
_cell_angle_beta 95.947(6)
_cell_angle_gamma 94.025(7)
_cell_formula_units_Z 2
_cell_length_a 5.0885(3)
_cell_length_b 15.5224(17)
_cell_length_c 16.5379(16)
_cell_measurement_reflns_used 25
_cell_measurement_temperature 150
_cell_measurement_theta_max 15
_cell_measurement_theta_min 10
_cell_volume 1260.9(2)
_computing_cell_refinement 'SET4 (de Boer & Duisenberg, 1984)'
_computing_data_collection 'Locally modified CAD4-Version 5 Software'
_computing_data_reduction 'HELENA (Spek, 1997)'
_computing_publication_material 'PLATON (Spek, 1990)'
_computing_structure_refinement 'SHELXL-97 (Sheldrick, 1997)'
_computing_structure_solution SIR92
_diffrn_ambient_temperature 150
_diffrn_measured_fraction_theta_full 1.000
_diffrn_measured_fraction_theta_max 1.000
_diffrn_measurement_device_type CAD4T
_diffrn_measurement_method omega-scan
_diffrn_radiation_monochromator Graphite
_diffrn_radiation_source 'Rotating Anode'
_diffrn_radiation_type 'Mo K\a'
_diffrn_radiation_wavelength 0.71073
_diffrn_reflns_av_R_equivalents 0.1155
_diffrn_reflns_av_sigmaI/netI 0.1123
_diffrn_reflns_limit_h_max 4
_diffrn_reflns_limit_h_min -6
_diffrn_reflns_limit_k_max 20
_diffrn_reflns_limit_k_min -20
_diffrn_reflns_limit_l_max 21
_diffrn_reflns_limit_l_min -21
_diffrn_reflns_number 7139
_diffrn_reflns_theta_full 27.46
_diffrn_reflns_theta_max 27.50
_diffrn_reflns_theta_min 1.27
_exptl_absorpt_coefficient_mu 0.24
_exptl_absorpt_correction_type none
_exptl_crystal_colour colorless
_exptl_crystal_density_diffrn 1.300
_exptl_crystal_density_method 'Not Measured'
_exptl_crystal_description plate
_exptl_crystal_F_000 530
_exptl_crystal_size_max 0.62
_exptl_crystal_size_mid 0.50
_exptl_crystal_size_min 0.05
_refine_diff_density_max 1.326
_refine_diff_density_min -0.755
_refine_diff_density_rms 0.099
_refine_ls_abs_structure_details none
_refine_ls_abs_structure_Flack none
_refine_ls_extinction_method none
_refine_ls_goodness_of_fit_ref 1.035
_refine_ls_hydrogen_treatment 'H-atom refinement: see text '
_refine_ls_matrix_type full
_refine_ls_number_parameters 300
_refine_ls_number_reflns 5799
_refine_ls_number_restraints 0
_refine_ls_restrained_S_all 1.035
_refine_ls_R_factor_all 0.1689
_refine_ls_R_factor_gt 0.1010
_refine_ls_shift/su_max 0.011
_refine_ls_shift/su_mean 0.006
_refine_ls_structure_factor_coef Fsqd
_refine_ls_weighting_details 'CALC W=1/[^2^(FO^2^)+(0.1000P)^2^+4.6080P] WHERE P=(FO^2^+2FC^2^)/3'
_refine_ls_weighting_scheme calc
_refine_ls_wR_factor_gt 0.2367
_refine_ls_wR_factor_ref 0.2801
_reflns_number_gt 3386
_reflns_number_total 5799
_reflns_threshold_expression I>2\s(I)
_cod_data_source_file b500527b.txt
_cod_data_source_block s1686a
_cod_depositor_comments
;
The following automatic conversions were performed:
'_symmetry_cell_setting' value 'Triclinic' changed to 'triclinic'
according to '/home/saulius/struct/CIF-dictionaries/cif_core.dic'
dictionary named 'cif_core.dic' version 2.4.1 from
2010-06-29.

'_refine_ls_weighting_scheme' value 'calc ' changed to 'calc'
according to '/home/saulius/struct/CIF-dictionaries/cif_core.dic'
dictionary named 'cif_core.dic' version 2.4.1 from 2010-06-29.

Automatic conversion script
Id: cif_fix_enum 1527 2010-12-29 10:47:43Z saulius 
;
_cod_database_code 7150142

loop_
_symmetry_equiv_pos_as_xyz
x,y,z
-x,-y,-z

loop_
_atom_site_aniso_label
_atom_site_aniso_U_11
_atom_site_aniso_U_22
_atom_site_aniso_U_33
_atom_site_aniso_U_23
_atom_site_aniso_U_13
_atom_site_aniso_U_12
S1' 0.0291(7) 0.0277(7) 0.0369(7) 0.0016(5) 0.0064(5) -0.0006(5)
O1 0.053(3) 0.053(3) 0.051(3) 0.013(2) 0.006(2) -0.009(2)
O1' 0.0263(18) 0.040(2) 0.039(2) 0.0023(18) 0.0108(16) 0.0112(16)
N1 0.066(4) 0.071(4) 0.039(3) 0.007(3) 0.009(3) -0.013(3)
C1 0.103(7) 0.064(5) 0.072(6) 0.017(4) 0.035(5) 0.050(5)
C2 0.132(8) 0.084(6) 0.052(5) 0.018(4) 0.048(5) 0.054(6)
C2' 0.029(3) 0.036(3) 0.034(3) 0.013(2) 0.013(2) 0.006(2)
C3 0.097(6) 0.058(4) 0.036(4) 0.009(3) 0.021(4) 0.023(4)
C3' 0.039(3) 0.034(3) 0.031(3) 0.007(2) 0.011(2) 0.009(2)
C4 0.091(5) 0.039(3) 0.035(3) 0.014(3) 0.023(3) 0.022(3)
C4' 0.045(3) 0.031(3) 0.027(3) 0.009(2) 0.007(2) 0.006(2)
C5 0.125(8) 0.047(4) 0.056(5) 0.019(4) 0.033(5) 0.035(5)
C5' 0.033(3) 0.029(3) 0.030(3) 0.005(2) 0.012(2) 0.004(2)
C6 0.130(9) 0.080(6) 0.076(6) 0.033(5) 0.038(6) 0.069(6)
C6' 0.031(3) 0.036(3) 0.032(3) 0.006(2) 0.006(2) 0.002(2)
S11' 0.0268(7) 0.0416(8) 0.0345(7) -0.0028(6) 0.0070(5) -0.0013(6)
O11 0.045(3) 0.053(3) 0.072(3) 0.017(3) 0.010(2) 0.009(2)
O11' 0.0274(19) 0.041(2) 0.040(2) -0.0022(18) 0.0108(16) 0.0031(16)
N11 0.032(3) 0.059(4) 0.067(4) 0.031(3) -0.004(3) -0.006(2)
C11 0.023(3) 0.064(4) 0.031(3) -0.005(3) 0.003(2) 0.013(3)
C12 0.030(3) 0.057(4) 0.035(3) 0.015(3) 0.009(2) 0.000(3)
C12' 0.029(3) 0.034(3) 0.052(4) 0.007(3) 0.017(3) 0.001(2)
C13 0.033(3) 0.053(4) 0.034(3) 0.014(3) 0.013(2) 0.012(3)
C13' 0.033(3) 0.032(3) 0.037(3) 0.011(2) 0.010(2) 0.006(2)
C14 0.022(2) 0.038(3) 0.032(3) 0.008(2) 0.005(2) 0.006(2)
C14' 0.023(2) 0.033(3) 0.029(3) 0.010(2) 0.006(2) 0.004(2)
C15 0.027(3) 0.039(3) 0.039(3) 0.000(2) 0.007(2) 0.003(2)
C15' 0.032(3) 0.030(3) 0.030(3) 0.004(2) 0.010(2) 0.003(2)
C16 0.031(3) 0.040(3) 0.047(3) -0.001(3) 0.008(2) 0.009(2)
C16' 0.027(3) 0.044(3) 0.032(3) 0.011(2) 0.010(2) 0.006(2)
C20 0.145(10) 0.050(5) 0.077(7) -0.006(5) 0.059(7) -0.047(6)
C21 0.136(10) 0.086(7) 0.101(8) 0.068(7) 0.089(8) 0.076(7)
C22 0.039(4) 0.171(12) 0.071(6) 0.049(8) 0.015(4) 0.003(6)

loop_
_atom_site_label
_atom_site_type_symbol
_atom_site_thermal_displace_type
_atom_site_fract_x
_atom_site_fract_y
_atom_site_fract_z
_atom_site_occupancy
_atom_site_U_iso_or_equiv
S1' S Uani 0.8130(3) 0.25987(9) 0.19739(9) 1.000 0.0322(4)
O1 O Uani 0.2625(9) 0.7514(3) 0.5077(3) 1.000 0.0529(17)
O1' O Uani 1.1120(7) 0.2643(3) 0.1982(2) 1.000 0.0353(11)
N1 N Uani 0.2975(12) 0.7452(4) 0.4250(4) 1.000 0.060(2)
C1 C Uani 0.4103(19) 0.6704(6) 0.4000(5) 1.000 0.076(3)
C2 C Uani 0.493(2) 0.6020(6) 0.4462(5) 1.000 0.084(4)
C2' C Uani 0.7619(10) 0.3037(4) 0.3041(3) 1.000 0.0314(17)
C3 C Uani 0.7456(17) 0.5727(5) 0.4284(4) 1.000 0.062(3)
C3' C Uani 0.9157(11) 0.3941(4) 0.3412(3) 1.000 0.0340(17)
C4 C Uani 0.7622(16) 0.5434(4) 0.3351(4) 1.000 0.052(2)
C4' C Uani 0.8360(11) 0.4650(4) 0.2972(3) 1.000 0.0337(17)
C5 C Uani 0.6939(19) 0.6178(5) 0.2928(5) 1.000 0.072(3)
C5' C Uani 0.8707(11) 0.4398(3) 0.2047(3) 1.000 0.0303(17)
C6 C Uani 0.444(2) 0.6487(6) 0.3082(6) 1.000 0.088(4)
C6' C Uani 0.7101(11) 0.3529(4) 0.1585(3) 1.000 0.0332(17)
S11' S Uani 0.7733(3) -0.08750(10) 0.56513(9) 1.000 0.0361(4)
O11 O Uani 0.2345(9) 0.1582(3) 1.0547(3) 1.000 0.0559(17)
O11' O Uani 1.0705(7) -0.0919(3) 0.5680(2) 1.000 0.0375(11)
N11 N Uani 0.2904(10) 0.2086(4) 0.9991(4) 1.000 0.051(2)
C11 C Uani 0.3622(10) 0.1532(4) 0.9310(4) 1.000 0.0414(19)
C12 C Uani 0.3917(11) 0.0576(4) 0.9159(4) 1.000 0.0398(19)
C12' C Uani 0.6898(11) -0.1193(4) 0.6582(4) 1.000 0.0380(19)
C13 C Uani 0.6772(11) 0.0402(4) 0.8957(4) 1.000 0.0384(19)
C13' C Uani 0.8584(11) -0.0653(4) 0.7365(4) 1.000 0.0330(17)
C14 C Uani 0.7404(10) 0.0787(4) 0.8234(3) 1.000 0.0304(16)
C14' C Uani 0.8204(10) 0.0326(3) 0.7529(3) 1.000 0.0276(16)
C15 C Uani 0.7111(10) 0.1775(4) 0.8423(4) 1.000 0.0362(17)
C15' C Uani 0.8903(10) 0.0720(4) 0.6818(3) 1.000 0.0307(17)
C16 C Uani 0.4329(11) 0.1976(4) 0.8643(4) 1.000 0.0406(17)
C16' C Uani 0.7252(10) 0.0277(4) 0.5990(3) 1.000 0.0334(17)
C20 C Uani 0.102(3) 0.5758(7) 0.0523(7) 1.000 0.093(4)
C21 C Uani 0.118(3) 0.4255(8) -0.0006(8) 1.000 0.092(5)
C22 C Uani 0.2182(16) 0.5008(12) 0.0513(7) 1.000 0.090(5)
H1 H Uiso 0.14910 0.81800 0.53510 1.000 0.10
H2A H Uiso 0.50030 0.62680 0.50580 1.000 0.1010
H2B H Uiso 0.35980 0.55140 0.43130 1.000 0.1010
H3A H Uiso 0.77880 0.52360 0.45420 1.000 0.0750
H3B H Uiso 0.88300 0.62070 0.45280 1.000 0.0750
H5A H Uiso 0.83060 0.66710 0.31230 1.000 0.0860
H5B H Uiso 0.69430 0.59700 0.23300 1.000 0.0860
H6A H Uiso 0.30400 0.60370 0.27840 1.000 0.1060
H6B H Uiso 0.42420 0.70140 0.28660 1.000 0.1060
H21' H Uiso 0.57410 0.30910 0.30680 1.000 0.0380
H22' H Uiso 0.81640 0.26240 0.33730 1.000 0.0380
H31' H Uiso 0.88880 0.41260 0.39950 1.000 0.0410
H32' H Uiso 1.10360 0.38840 0.33900 1.000 0.0410
H51' H Uiso 1.05710 0.43440 0.19920 1.000 0.0370
H52' H Uiso 0.81660 0.48700 0.17880 1.000 0.0370
H61' H Uiso 0.72990 0.34260 0.09950 1.000 0.0400
H62' H Uiso 0.52370 0.35800 0.16430 1.000 0.0400
H11 H Uiso 0.12530 0.20640 1.09670 1.000 0.8(4)
H12A H Uiso 0.26380 0.02570 0.86940 1.000 0.0480
H12B H Uiso 0.35740 0.03620 0.96500 1.000 0.0480
H12C H Uiso 0.50430 -0.11160 0.66350 1.000 0.0460
H12D H Uiso 0.71320 -0.18170 0.65310 1.000 0.0460
H13A H Uiso 0.81390 -0.08790 0.78400 1.000 0.0400
H13B H Uiso 1.04390 -0.07290 0.73110 1.000 0.0400
H13C H Uiso 0.80360 0.06690 0.94440 1.000 0.0460
H13D H Uiso 0.69220 -0.02320 0.88210 1.000 0.0460
H15A H Uiso 1.07660 0.06660 0.67590 1.000 0.0370
H15B H Uiso 0.86510 0.13470 0.69510 1.000 0.0370
H15C H Uiso 0.74530 0.20040 0.79400 1.000 0.0430
H15D H Uiso 0.84200 0.20750 0.88870 1.000 0.0430
H16A H Uiso 0.77200 0.05850 0.55670 1.000 0.0400
H16B H Uiso 0.53900 0.03330 0.60470 1.000 0.0400
H16C H Uiso 0.42830 0.26120 0.88320 1.000 0.0480
H16D H Uiso 0.30430 0.17690 0.81490 1.000 0.0480
H20 H Uiso 0.17390 0.62860 0.08900 1.000 0.1120
H21 H Uiso 0.19970 0.37370 -0.00090 1.000 0.1100
H22 H Uiso 0.37140 0.50180 0.08760 1.000 0.1080

loop_
_atom_type_symbol
_atom_type_description
_atom_type_scat_dispersion_real
_atom_type_scat_dispersion_imag
_atom_type_scat_source
S S 0.1246 0.1234 'International Tables Vol C Tables 4.2.6.8 and 6.1.1.4'
O O 0.0106 0.0060 'International Tables Vol C Tables 4.2.6.8 and 6.1.1.4'
N N 0.0061 0.0033 'International Tables Vol C Tables 4.2.6.8 and 6.1.1.4'
H H 0.0000 0.0000 'International Tables Vol C Tables 4.2.6.8 and 6.1.1.4'
C C 0.0033 0.0016 'International Tables Vol C Tables 4.2.6.8 and 6.1.1.4'

loop_
_geom_angle_atom_site_label_1
_geom_angle_atom_site_label_2
_geom_angle_atom_site_label_3
_geom_angle
_geom_angle_site_symmetry_1
_geom_angle_site_symmetry_2
_geom_angle_site_symmetry_3
_geom_angle_publ_flag
O1' S1' C2' 105.0(2) . . . yes
O1' S1' C6' 106.0(3) . . . yes
C2' S1' C6' 96.3(3) . . . yes
C12' S11' C16' 96.4(3) . . . yes
O11' S11' C16' 106.1(3) . . . yes
O11' S11' C12' 104.8(2) . . . yes
N1 O1 H1 110.70 . . . no
N11 O11 H11 98.87 . . . no
O1 N1 C1 106.6(6) . . . yes
O11 N11 C11 107.3(5) . . . yes
C2 C1 C6 115.0(8) . . . no
N1 C1 C2 130.9(7) . . . yes
N1 C1 C6 114.0(8) . . . yes
C1 C2 C3 112.7(8) . . . no
S1' C2' C3' 112.6(4) . . . yes
C2 C3 C4 112.6(7) . . . no
C2' C3' C4' 113.7(4) . . . no
C3 C4 C4' 124.6(6) . . . no
C3 C4 C5 109.8(6) . . . no
C4' C4 C5 125.5(6) . . . no
C3' C4' C5' 111.7(5) . . . no
C3' C4' C4 124.5(5) . . . no
C4 C4' C5' 123.6(5) . . . no
C4 C5 C6 113.5(8) . . . no
C4' C5' C6' 112.9(4) . . . no
C1 C6 C5 112.7(8) . . . no
S1' C6' C5' 112.3(4) . . . yes
C1 C2 H2B 108.97 . . . no
C3 C2 H2A 109.18 . . . no
C3 C2 H2B 109.19 . . . no
C1 C2 H2A 108.96 . . . no
H2A C2 H2B 107.72 . . . no
S1' C2' H22' 109.04 . . . no
C3' C2' H21' 109.02 . . . no
S1' C2' H21' 109.01 . . . no
C3' C2' H22' 109.12 . . . no
H21' C2' H22' 107.95 . . . no
C4 C3 H3B 108.97 . . . no
H3A C3 H3B 107.92 . . . no
C2 C3 H3A 109.11 . . . no
C2 C3 H3B 109.06 . . . no
C4 C3 H3A 109.10 . . . no
C2' C3' H32' 108.87 . . . no
C4' C3' H31' 108.81 . . . no
C4' C3' H32' 108.79 . . . no
C2' C3' H31' 108.78 . . . no
H31' C3' H32' 107.71 . . . no
H5A C5 H5B 107.71 . . . no
C6 C5 H5A 108.82 . . . no
C4 C5 H5A 108.86 . . . no
C4 C5 H5B 108.94 . . . no
C6 C5 H5B 108.87 . . . no
H51' C5' H52' 107.82 . . . no
C4' C5' H52' 108.93 . . . no
C6' C5' H51' 108.99 . . . no
C4' C5' H51' 109.03 . . . no
C6' C5' H52' 109.02 . . . no
C1 C6 H6B 109.00 . . . no
C5 C6 H6A 109.21 . . . no
C5 C6 H6B 109.24 . . . no
H6A C6 H6B 107.61 . . . no
C1 C6 H6A 108.98 . . . no
C5' C6' H61' 109.12 . . . no
C5' C6' H62' 109.12 . . . no
S1' C6' H61' 109.17 . . . no
S1' C6' H62' 109.14 . . . no
H61' C6' H62' 107.91 . . . no
N11 C11 C12 129.4(6) . . . yes
N11 C11 C16 114.3(6) . . . yes
C12 C11 C16 116.1(5) . . . no
C11 C12 C13 109.8(5) . . . no
S11' C12' C13' 112.5(4) . . . yes
C12 C13 C14 110.4(5) . . . no
C12' C13' C14' 112.9(5) . . . no
C13 C14 C15 110.6(5) . . . no
C14' C14 C15 124.6(5) . . . no
C13 C14 C14' 124.7(5) . . . no
C13' C14' C15' 111.6(4) . . . no
C14 C14' C15' 124.5(5) . . . no
C13' C14' C14 123.9(5) . . . no
C14 C15 C16 111.8(5) . . . no
C14' C15' C16' 113.1(5) . . . no
C11 C16 C15 110.3(5) . . . no
S11' C16' C15' 112.7(4) . . . yes
C11 C12 H12A 109.69 . . . no
C11 C12 H12B 109.73 . . . no
C13 C12 H12A 109.64 . . . no
C13 C12 H12B 109.74 . . . no
H12A C12 H12B 108.21 . . . no
S11' C12' H12C 109.09 . . . no
S11' C12' H12D 109.14 . . . no
C13' C12' H12C 109.02 . . . no
C13' C12' H12D 109.10 . . . no
H12C C12' H12D 107.88 . . . no
C12 C13 H13C 109.53 . . . no
C12 C13 H13D 109.54 . . . no
C14 C13 H13C 109.58 . . . no
C14 C13 H13D 109.65 . . . no
H13C C13 H13D 108.10 . . . no
C12' C13' H13A 108.99 . . . no
C12' C13' H13B 108.98 . . . no
C14' C13' H13A 109.06 . . . no
C14' C13' H13B 109.06 . . . no
H13A C13' H13B 107.73 . . . no
C14 C15 H15C 109.21 . . . no
C14 C15 H15D 109.22 . . . no
C16 C15 H15C 109.30 . . . no
C16 C15 H15D 109.24 . . . no
H15C C15 H15D 107.98 . . . no
C14' C15' H15A 108.90 . . . no
C14' C15' H15B 108.93 . . . no
C16' C15' H15A 108.92 . . . no
C16' C15' H15B 109.02 . . . no
H15A C15' H15B 107.81 . . . no
C11 C16 H16C 109.60 . . . no
C11 C16 H16D 109.71 . . . no
C15 C16 H16C 109.59 . . . no
C15 C16 H16D 109.58 . . . no
H16C C16 H16D 108.05 . . . no
S11' C16' H16A 109.12 . . . no
S11' C16' H16B 109.12 . . . no
C15' C16' H16A 108.98 . . . no
C15' C16' H16B 109.03 . . . no
H16A C16' H16B 107.77 . . . no
C21 C20 C22 119.7(11) 2_565 . . no
C20 C21 C22 119.5(13) 2_565 . . no
C20 C22 C21 120.8(11) . . . no
C22 C20 H20 120.29 . . . no
C21 C20 H20 119.96 2_565 . . no
C22 C21 H21 120.30 . . . no
C20 C21 H21 120.24 2_565 . . no
C20 C22 H22 119.61 . . . no
C21 C22 H22 119.59 . . . no

loop_
_geom_bond_atom_site_label_1
_geom_bond_atom_site_label_2
_geom_bond_distance
_geom_bond_site_symmetry_1
_geom_bond_site_symmetry_2
_geom_bond_publ_flag
S1' O1' 1.517(4) . . yes
S1' C2' 1.798(5) . . yes
S1' C6' 1.795(6) . . yes
S11' C12' 1.799(7) . . yes
S11' C16' 1.793(6) . . yes
S11' O11' 1.515(4) . . yes
O1 N1 1.381(8) . . yes
O1 H1 1.2397 . . no
O11 N11 1.372(8) . . yes
O11 H11 1.1218 . . no
N1 C1 1.333(11) . . yes
N11 C11 1.357(9) . . yes
C1 C2 1.498(13) . . no
C1 C6 1.511(13) . . no
C2 C3 1.431(13) . . no
C2' C3' 1.524(8) . . no
C3 C4 1.522(9) . . no
C3' C4' 1.504(8) . . no
C4 C5 1.520(10) . . no
C4 C4' 1.337(9) . . no
C4' C5' 1.524(7) . . no
C5 C6 1.418(14) . . no
C5' C6' 1.526(8) . . no
C2 H2A 0.9710 . . no
C2 H2B 0.9704 . . no
C2' H22' 0.9691 . . no
C2' H21' 0.9699 . . no
C3 H3B 0.9704 . . no
C3 H3A 0.9691 . . no
C3' H32' 0.9700 . . no
C3' H31' 0.9699 . . no
C5 H5A 0.9709 . . no
C5 H5B 0.9700 . . no
C5' H51' 0.9698 . . no
C5' H52' 0.9692 . . no
C6 H6B 0.9700 . . no
C6 H6A 0.9709 . . no
C6' H62' 0.9701 . . no
C6' H61' 0.9701 . . no
C11 C12 1.470(9) . . no
C11 C16 1.485(9) . . no
C12 C13 1.553(8) . . no
C12' C13' 1.517(9) . . no
C13 C14 1.503(8) . . no
C13' C14' 1.513(8) . . no
C14 C14' 1.344(7) . . no
C14 C15 1.517(9) . . no
C14' C15' 1.503(7) . . no
C15 C16 1.534(8) . . no
C15' C16' 1.522(7) . . no
C12 H12A 0.9705 . . no
C12 H12B 0.9702 . . no
C12' H12C 0.9702 . . no
C12' H12D 0.9703 . . no
C13 H13C 0.9701 . . no
C13 H13D 0.9699 . . no
C13' H13A 0.9693 . . no
C13' H13B 0.9702 . . no
C15 H15C 0.9701 . . no
C15 H15D 0.9701 . . no
C15' H15A 0.9705 . . no
C15' H15B 0.9697 . . no
C16 H16C 0.9698 . . no
C16 H16D 0.9705 . . no
C16' H16A 0.9705 . . no
C16' H16B 0.9698 . . no
C20 C22 1.34(2) . . no
C20 C21 1.33(2) . 2_565 no
C21 C22 1.32(2) . . no
C20 H20 0.9299 . . no
C21 H21 0.9300 . . no
C22 H22 0.9303 . . no

loop_
_geom_contact_atom_site_label_1
_geom_contact_atom_site_label_2
_geom_contact_distance
_geom_contact_site_symmetry_1
_geom_contact_site_symmetry_2
_geom_contact_publ_flag
S11' O1 3.381(5) . 1_545 no
S1' H11 2.4711 . 1_654 no
S11' H1 2.5143 . 1_645 no
O1 O11' 2.706(6) . 1_465 no
O1 C12' 3.316(8) . 1_565 no
O1 S11' 3.381(5) . 1_565 no
O1 C2' 3.418(7) . 2_666 no
O1' O11 2.729(6) . 1_654 no
O11 O1' 2.729(6) . 1_456 no
O11 C13 3.406(8) . 2_657 no
O11' C16' 3.373(6) . 2_756 no
O11' O1 2.706(6) . 1_645 no
O1 H3B 2.6339 . 1_455 no
O1 H2A 2.3485 . . no
O1 H22' 2.6876 . 2_666 no
O1' H32' 2.6783 . . no
O1' H21' 2.7529 . 1_655 no
O1' H11 1.7296 . 1_654 no
O1' H51' 2.6711 . . no
O1' H13A 2.8647 . 2_756 no
O1' H62' 2.6451 . 1_655 no
O11 H12B 2.2996 . . no
O11 H13C 2.7802 . 1_455 no
O11 H13D 2.5739 . 2_657 no
O11' H12C 2.6547 . 1_655 no
O11' H15A 2.6954 . . no
O11' H16B 2.8903 . 1_655 no
O11' H13B 2.6662 . . no
O11' H16A 2.4338 . 2_756 no
O11' H1 1.4824 . 1_645 no
N1 H3B 2.9014 . 1_455 no
N1 H5A 2.8744 . 1_455 no
N11 H21 2.6357 . 1_556 no
N11 H15D 2.7672 . 1_455 no
C2' O1 3.418(7) . 2_666 no
C5' C22 3.496(13) . 1_655 no
C11 C14 3.453(8) . 1_455 no
C11 C15 3.562(8) . 1_455 no
C12 C14 3.571(8) . 1_455 no
C12' O1 3.316(8) . 1_545 no
C13 O11 3.406(8) . 2_657 no
C14 C12 3.571(8) . 1_655 no
C14 C11 3.453(8) . 1_655 no
C15 C11 3.562(8) . 1_655 no
C16' O11' 3.373(6) . 2_756 no
C22 C22 3.479(13) . 2_665 no
C22 C5' 3.496(13) . 1_455 no
C1 H3B 3.0085 . 1_455 no
C3 H31' 2.5950 . . no
C3' H3A 2.6106 . . no
C5 H52' 2.6052 . . no
C5' H5B 2.6203 . . no
C11 H15D 2.8980 . 1_455 no
C12 H13C 3.0856 . 1_455 no
C12 H12B 2.9401 . 2_657 no
C13 H12B 2.8308 . 2_657 no
C13 H13A 2.5842 . . no
C13 H12A 3.0772 . 1_655 no
C13' H13D 2.5963 . . no
C13' H12A 2.8902 . 1_655 no
C14 H12A 2.9180 . 1_655 no
C14' H12A 2.8353 . 1_655 no
C15 H20 2.9643 . 2_666 no
C15 H15B 2.5945 . . no
C15 H16D 3.0988 . 1_655 no
C15' H15C 2.6089 . . no
C15' H16D 2.9832 . 1_655 no
C16 H15D 3.0848 . 1_455 no
C21 H61' 3.0925 . 1_455 no
C22 H51' 3.0223 . 1_455 no
H1 O11' 1.4824 . 1_465 no
H1 S11' 2.5143 . 1_465 no
H2A O1 2.3485 . . no
H2B H3A 2.5651 . 2_666 no
H3A H2B 2.5651 . 2_666 no
H3A C3' 2.6106 . . no
H3A H31' 1.9100 . . no
H3B N1 2.9014 . 1_655 no
H3B H5A 2.5751 . . no
H3B O1 2.6339 . 1_655 no
H3B C1 3.0085 . 1_655 no
H5A H3B 2.5751 . . no
H5A N1 2.8744 . 1_655 no
H5B C5' 2.6203 . . no
H5B H52' 1.9211 . . no
H6B H15C 2.3861 . 2_666 no
H11 O1' 1.7296 . 1_456 no
H11 S1' 2.4711 . 1_456 no
H12A C13 3.0772 . 1_455 no
H12A C13' 2.8902 . 1_455 no
H12A H13B 2.5494 . 1_455 no
H12A C14' 2.8353 . 1_455 no
H12A C14 2.9180 . 1_455 no
H12B H13C 2.5716 . 2_657 no
H12B H12B 2.2734 . 2_657 no
H12B O11 2.2996 . . no
H12B C13 2.8308 . 2_657 no
H12B C12 2.9401 . 2_657 no
H12C O11' 2.6547 . 1_455 no
H13A O1' 2.8647 . 2_756 no
H13A C13 2.5842 . . no
H13A H13D 1.8962 . . no
H13B O11' 2.6662 . . no
H13B H12A 2.5494 . 1_655 no
H13B H15A 2.5317 . . no
H13C C12 3.0856 . 1_655 no
H13C O11 2.7802 . 1_655 no
H13C H12B 2.5716 . 2_657 no
H13C H15D 2.5536 . . no
H13D O11 2.5739 . 2_657 no
H13D C13' 2.5963 . . no
H13D H13A 1.8962 . . no
H15A O11' 2.6954 . . no
H15A H13B 2.5317 . . no
H15B C15 2.5945 . . no
H15B H15C 1.9077 . . no
H15C H15B 1.9077 . . no
H15C H6B 2.3861 . 2_666 no
H15C C15' 2.6089 . . no
H15D N11 2.7672 . 1_655 no
H15D C16 3.0848 . 1_655 no
H15D C11 2.8980 . 1_655 no
H15D H20 2.4966 . 2_666 no
H15D H13C 2.5536 . . no
H16A O11' 2.4338 . 2_756 no
H16B O11' 2.8903 . 1_455 no
H16C H20 2.4913 . 2_666 no
H16D C15' 2.9832 . 1_455 no
H16D C15 3.0988 . 1_455 no
H20 H15D 2.4966 . 2_666 no
H20 C15 2.9643 . 2_666 no
H20 H16C 2.4913 . 2_666 no
H21 N11 2.6357 . 1_554 no
H21' O1' 2.7529 . 1_455 no
H22' O1 2.6876 . 2_666 no
H31' H3A 1.9100 . . no
H31' C3 2.5950 . . no
H32' O1' 2.6783 . . no
H32' H51' 2.5603 . . no
H51' O1' 2.6711 . . no
H51' C22 3.0223 . 1_655 no
H51' H32' 2.5603 . . no
H52' H5B 1.9211 . . no
H52' C5 2.6052 . . no
H61' C21 3.0925 . 1_655 no
H62' O1' 2.6451 . 1_455 no

loop_
_geom_hbond_atom_site_label_D
_geom_hbond_atom_site_label_H
_geom_hbond_atom_site_label_A
_geom_hbond_distance_DH
_geom_hbond_distance_HA
_geom_hbond_distance_DA
_geom_hbond_angle_DHA
_geom_hbond_site_symmetry_A
_geom_hbond_publ_flag
O1 H1 S11' 1.2397 2.5143 3.696(5) 158.54 1_465 yes
O1 H1 O11' 1.2397 1.4824 2.706(6) 167.54 1_465 yes
O11 H11 S1' 1.1218 2.4711 3.540(5) 158.65 1_456 yes
O11 H11 O1' 1.1218 1.7296 2.729(6) 145.46 1_456 yes
C2 H2A O1 0.9710 2.3485 2.715(11) 101.52 . yes
C12 H12B O11 0.9702 2.2996 2.704(8) 104.02 . yes
C13 H13D O11 0.9699 2.5739 3.406(8) 143.89 2_657 yes
C16' H16A O11' 0.9705 2.4338 3.373(6) 162.65 2_756 yes

loop_
_geom_torsion_atom_site_label_1
_geom_torsion_atom_site_label_2
_geom_torsion_atom_site_label_3
_geom_torsion_atom_site_label_4
_geom_torsion
_geom_torsion_site_symmetry_1
_geom_torsion_site_symmetry_2
_geom_torsion_site_symmetry_3
_geom_torsion_site_symmetry_4
_geom_torsion_publ_flag
O1' S1' C2' C3' 52.3(5) . . . . no
C6' S1' C2' C3' -56.1(4) . . . . no
O1' S1' C6' C5' -50.7(4) . . . . no
C2' S1' C6' C5' 56.8(4) . . . . no
C12' S11' C16' C15' 55.6(4) . . . . no
O11' S11' C12' C13' 52.7(5) . . . . no
C16' S11' C12' C13' -55.9(5) . . . . no
O11' S11' C16' C15' -51.9(4) . . . . no
O1 N1 C1 C2 -0.3(12) . . . . no
O1 N1 C1 C6 175.4(7) . . . . no
O11 N11 C11 C16 -179.4(5) . . . . no
O11 N11 C11 C12 -2.6(8) . . . . no
C6 C1 C2 C3 46.7(11) . . . . no
C2 C1 C6 C5 -45.9(11) . . . . no
N1 C1 C2 C3 -137.7(10) . . . . no
N1 C1 C6 C5 137.7(8) . . . . no
C1 C2 C3 C4 -51.7(9) . . . . no
S1' C2' C3' C4' 61.9(5) . . . . no
C2 C3 C4 C5 55.3(9) . . . . no
C2 C3 C4 C4' -127.1(9) . . . . no
C2' C3' C4' C5' -58.0(6) . . . . no
C2' C3' C4' C4 126.6(7) . . . . no
C3 C4 C5 C6 -55.0(9) . . . . no
C4' C4 C5 C6 127.4(9) . . . . no
C3 C4 C4' C5' -175.3(6) . . . . no
C5 C4 C4' C5' 1.9(11) . . . . no
C3 C4 C4' C3' -0.5(11) . . . . no
C5 C4 C4' C3' 176.8(7) . . . . no
C3' C4' C5' C6' 58.5(6) . . . . no
C4 C4' C5' C6' -126.1(7) . . . . no
C4 C5 C6 C1 50.4(10) . . . . no
C4' C5' C6' S1' -62.9(5) . . . . no
C16 C11 C12 C13 53.8(7) . . . . no
N11 C11 C12 C13 -122.9(6) . . . . no
N11 C11 C16 C15 125.1(6) . . . . no
C12 C11 C16 C15 -52.1(7) . . . . no
C11 C12 C13 C14 -55.3(7) . . . . no
S11' C12' C13' C14' 62.6(6) . . . . no
C12 C13 C14 C15 57.7(6) . . . . no
C12 C13 C14 C14' -124.4(6) . . . . no
C12' C13' C14' C14 122.0(6) . . . . no
C12' C13' C14' C15' -59.5(6) . . . . no
C13 C14 C14' C13' -0.1(8) . . . . no
C13 C14 C14' C15' -178.3(5) . . . . no
C13 C14 C15 C16 -56.5(6) . . . . no
C14' C14 C15 C16 125.6(6) . . . . no
C15 C14 C14' C13' 177.6(5) . . . . no
C15 C14 C14' C15' -0.6(8) . . . . no
C13' C14' C15' C16' 59.2(6) . . . . no
C14 C14' C15' C16' -122.4(6) . . . . no
C14 C15 C16 C11 51.7(7) . . . . no
C14' C15' C16' S11' -62.3(5) . . . . no
C21 C20 C22 C21 0.3(19) 2_565 . . . no
C22 C20 C21 C22 0(2) . . 2_565 2_565 no
C20 C21 C22 C20 0(2) 2_565 . . . no
